data_2217228
loop_
_publ_author_name
'Dufresne, St\'ephane'
'Bourque, Alex N.'
'Skene, W. G.'

_publ_section_title
;
 (<i>E</i>)-5-(2-Thienylmethyleneamino)quinolin-8-ol
;
_journal_coeditor_code NG2406
_journal_issue 1
_journal_name_full 'Acta Crystallographica Section E'
_journal_page_first o316
_journal_page_last o316
_journal_paper_doi 10.1107/S1600536807066652
_journal_volume 64
_journal_year 2008
_chemical_formula_iupac 'C14 H10 N2 O S'
_chemical_formula_moiety 'C14 H10 N2 O S'
_chemical_formula_sum 'C14 H10 N2 O S'
_chemical_formula_weight 254.30
_chemical_name_systematic
;
(<i>E</i>)-5-(2-Thienylmethyleneamino)quinolin-8-ol
;
_space_group_IT_number 14
_symmetry_cell_setting monoclinic
_symmetry_space_group_name_Hall '-P 2ybc'
_symmetry_space_group_name_H-M 'P 1 21/c 1'
_atom_sites_solution_hydrogens geom
_atom_sites_solution_primary direct
_atom_sites_solution_secondary difmap
_audit_creation_method SHELXL-97
_cell_angle_alpha 90.00
_cell_angle_beta 92.926(2)
_cell_angle_gamma 90.00
_cell_formula_units_Z 4
_cell_length_a 7.6798(4)
_cell_length_b 9.8592(4)
_cell_length_c 15.7512(7)
_cell_measurement_reflns_used 7426
_cell_measurement_temperature 150(2)
_cell_measurement_theta_max 72.91
_cell_measurement_theta_min 5.29
_cell_volume 1191.07(9)
_computing_cell_refinement 'SMART (Bruker, 2003)'
_computing_data_collection 'SMART (Bruker, 2003)'
_computing_data_reduction 'SAINT (Bruker, 2004)'
_computing_molecular_graphics 'ORTEP-3 (Farrugia, 1997) and SHELXTL (Bruker, 1997)'
_computing_publication_material 'UdMX (Marris, 2004)'
_computing_structure_refinement 'SHELXL97 (Sheldrick, 1997)'
_computing_structure_solution 'SHELXS97 (Sheldrick, 1997)'
_diffrn_ambient_temperature 150(2)
_diffrn_detector_area_resol_mean 5.5
_diffrn_measured_fraction_theta_full 0.992
_diffrn_measured_fraction_theta_max 0.992
_diffrn_measurement_device_type 'Bruker SMART 6000'
_diffrn_measurement_method '\f and \w'
_diffrn_radiation_monochromator 'Montel 200 optics'
_diffrn_radiation_source 'Rotating Anode'
_diffrn_radiation_type CuK\a
_diffrn_radiation_wavelength 1.54178
_diffrn_reflns_av_R_equivalents 0.0639
_diffrn_reflns_av_sigmaI/netI 0.0185
_diffrn_reflns_limit_h_max 9
_diffrn_reflns_limit_h_min -9
_diffrn_reflns_limit_k_max 11
_diffrn_reflns_limit_k_min -12
_diffrn_reflns_limit_l_max 19
_diffrn_reflns_limit_l_min -19
_diffrn_reflns_number 31904
_diffrn_reflns_theta_full 73.16
_diffrn_reflns_theta_max 73.16
_diffrn_reflns_theta_min 5.29
_diffrn_standards_decay_% 0.00
_diffrn_standards_interval_time 1080
_diffrn_standards_number 5
_exptl_absorpt_coefficient_mu 2.312
_exptl_absorpt_correction_T_max 0.8932
_exptl_absorpt_correction_T_min 0.8549
_exptl_absorpt_correction_type multi-scan
_exptl_absorpt_process_details '(SADABS; Sheldrick, 1996)'
_exptl_crystal_colour yellow
_exptl_crystal_density_diffrn 1.418
_exptl_crystal_density_method 'not measured'
_exptl_crystal_description block
_exptl_crystal_F_000 528
_exptl_crystal_size_max 0.07
_exptl_crystal_size_mid 0.05
_exptl_crystal_size_min 0.05
_refine_diff_density_max 0.422
_refine_diff_density_min -0.619
_refine_ls_extinction_method none
_refine_ls_goodness_of_fit_ref 1.110
_refine_ls_hydrogen_treatment constr
_refine_ls_matrix_type full
_refine_ls_number_parameters 164
_refine_ls_number_reflns 2377
_refine_ls_number_restraints 0
_refine_ls_restrained_S_all 1.110
_refine_ls_R_factor_all 0.0565
_refine_ls_R_factor_gt 0.0537
_refine_ls_shift/su_max 0.000
_refine_ls_shift/su_mean 0.000
_refine_ls_structure_factor_coef Fsqd
_refine_ls_weighting_details 'calc w=1/[\s^2^(Fo^2^)+(0.0968P)^2^+0.157P] where P=(Fo^2^+2Fc^2^)/3'
_refine_ls_weighting_scheme calc
_refine_ls_wR_factor_gt 0.1360
_refine_ls_wR_factor_ref 0.1388
_reflns_number_gt 2152
_reflns_number_total 2377
_reflns_threshold_expression I>2\s(I)
_cod_data_source_file ng2406.cif
_cod_data_source_block I
_cod_original_sg_symbol_H-M 'P 21/c'
_cod_database_code 2217228
_cod_database_fobs_code 2217228

loop_
_symmetry_equiv_pos_as_xyz
'x, y, z'
'-x, y+1/2, -z+1/2'
'-x, -y, -z'
'x, -y-1/2, z-1/2'

loop_
_atom_site_type_symbol
_atom_site_label
_atom_site_fract_x
_atom_site_fract_y
_atom_site_fract_z
_atom_site_U_iso_or_equiv
_atom_site_adp_type
_atom_site_calc_flag
_atom_site_refinement_flags
_atom_site_occupancy
S S1 0.43366(6) 0.82399(4) 0.21499(3) 0.0464(2) Uani d . 1
O O1 0.10263(18) 0.13156(13) -0.09352(7) 0.0446(3) Uani d . 1
H H1 0.0556 0.0746 -0.0623 0.067 Uiso calc R 1
N N1 0.0099(2) 0.14942(15) 0.07194(9) 0.0394(3) Uani d . 1
N N2 0.29207(18) 0.59227(14) 0.09825(9) 0.0406(3) Uani d . 1
C C1 -0.0336(3) 0.16030(18) 0.15190(11) 0.0449(4) Uani d . 1
H H1A -0.0985 0.0886 0.1752 0.054 Uiso calc R 1
C C2 0.0107(3) 0.2718(2) 0.20431(11) 0.0460(4) Uani d . 1
H H2 -0.0225 0.2741 0.2616 0.055 Uiso calc R 1
C C3 0.1018(2) 0.37649(19) 0.17187(11) 0.0419(4) Uani d . 1
H H3 0.1327 0.4524 0.2066 0.050 Uiso calc R 1
C C4 0.1505(2) 0.37229(17) 0.08639(10) 0.0361(4) Uani d . 1
C C5 0.2413(2) 0.47908(17) 0.04695(11) 0.0373(4) Uani d . 1
C C6 0.2810(2) 0.46462(17) -0.03706(11) 0.0393(4) Uani d . 1
H H6 0.3422 0.5352 -0.0637 0.047 Uiso calc R 1
C C7 0.2332(2) 0.34810(17) -0.08420(11) 0.0397(4) Uani d . 1
H H7 0.2618 0.3414 -0.1420 0.048 Uiso calc R 1
C C8 0.1456(2) 0.24404(17) -0.04735(10) 0.0367(4) Uani d . 1
C C9 0.1013(2) 0.25436(16) 0.03912(9) 0.0354(4) Uani d . 1
C C10 0.3002(2) 0.70894(18) 0.06355(12) 0.0424(4) Uani d . 1
H H10 0.2655 0.7176 0.0050 0.051 Uiso calc R 1
C C11 0.3600(2) 0.82854(16) 0.10947(12) 0.0420(4) Uani d . 1
C C12 0.3671(3) 0.95730(19) 0.07858(13) 0.0529(5) Uani d . 1
H H12 0.3312 0.9809 0.0219 0.063 Uiso calc R 1
C C13 0.4333(3) 1.0526(2) 0.13929(14) 0.0554(5) Uani d . 1
H H13 0.4470 1.1465 0.1277 0.066 Uiso calc R 1
C C14 0.4751(3) 0.99469(18) 0.21584(12) 0.0474(4) Uani d . 1
H H14 0.5216 1.0430 0.2640 0.057 Uiso calc R 1

loop_
_atom_site_aniso_label
_atom_site_aniso_U_11
_atom_site_aniso_U_22
_atom_site_aniso_U_33
_atom_site_aniso_U_12
_atom_site_aniso_U_13
_atom_site_aniso_U_23
S1 0.0614(3) 0.0305(3) 0.0465(3) 0.00053(17) -0.0045(2) -0.00223(15)
O1 0.0632(8) 0.0393(7) 0.0312(6) -0.0135(6) 0.0022(5) -0.0040(5)
N1 0.0495(8) 0.0376(7) 0.0305(7) -0.0066(6) -0.0034(6) 0.0002(5)
N2 0.0402(7) 0.0350(8) 0.0461(8) -0.0009(6) -0.0026(6) -0.0081(6)
C1 0.0552(10) 0.0457(10) 0.0337(9) -0.0069(8) 0.0013(7) 0.0017(7)
C2 0.0556(10) 0.0502(10) 0.0321(8) -0.0020(8) 0.0006(7) -0.0043(7)
C3 0.0462(9) 0.0418(9) 0.0371(8) 0.0000(7) -0.0033(7) -0.0080(7)
C4 0.0356(8) 0.0356(8) 0.0365(8) 0.0022(7) -0.0050(6) -0.0033(6)
C5 0.0358(8) 0.0332(8) 0.0424(8) 0.0004(6) -0.0040(6) -0.0045(6)
C6 0.0392(8) 0.0358(9) 0.0427(9) -0.0050(6) 0.0006(6) 0.0001(6)
C7 0.0443(9) 0.0401(9) 0.0347(8) -0.0039(7) 0.0011(7) -0.0018(7)
C8 0.0406(8) 0.0365(8) 0.0326(8) -0.0032(7) -0.0034(6) -0.0032(6)
C9 0.0371(8) 0.0361(8) 0.0325(8) -0.0022(6) -0.0046(6) -0.0004(6)
C10 0.0407(9) 0.0380(9) 0.0477(10) 0.0032(7) -0.0068(7) -0.0028(7)
C11 0.0409(9) 0.0358(9) 0.0485(10) 0.0036(7) -0.0051(7) -0.0027(7)
C12 0.0643(12) 0.0380(10) 0.0547(11) 0.0023(9) -0.0136(9) 0.0024(8)
C13 0.0691(13) 0.0313(9) 0.0639(12) 0.0002(8) -0.0130(10) 0.0005(8)
C14 0.0541(10) 0.0317(9) 0.0555(11) 0.0014(8) -0.0064(8) -0.0072(7)

loop_
_atom_type_symbol
_atom_type_description
_atom_type_scat_dispersion_real
_atom_type_scat_dispersion_imag
_atom_type_scat_source
C C 0.0181 0.0091 'International Tables Vol C Tables 4.2.6.8 and 6.1.1.4'
H H 0.0000 0.0000 'International Tables Vol C Tables 4.2.6.8 and 6.1.1.4'
N N 0.0311 0.0180 'International Tables Vol C Tables 4.2.6.8 and 6.1.1.4'
O O 0.0492 0.0322 'International Tables Vol C Tables 4.2.6.8 and 6.1.1.4'
S S 0.3331 0.5567 'International Tables Vol C Tables 4.2.6.8 and 6.1.1.4'

loop_
_geom_angle_atom_site_label_1
_geom_angle_atom_site_label_2
_geom_angle_atom_site_label_3
_geom_angle
C14 S1 C11 91.92(9)
C8 O1 H1 109.5
C1 N1 C9 117.25(14)
C10 N2 C5 118.84(15)
N1 C1 C2 123.84(17)
N1 C1 H1A 118.1
C2 C1 H1A 118.1
C3 C2 C1 119.08(16)
C3 C2 H2 120.5
C1 C2 H2 120.5
C2 C3 C4 120.04(16)
C2 C3 H3 120.0
C4 C3 H3 120.0
C3 C4 C9 116.48(15)
C3 C4 C5 123.54(15)
C9 C4 C5 119.98(15)
C6 C5 N2 123.97(15)
C6 C5 C4 118.63(15)
N2 C5 C4 117.35(15)
C5 C6 C7 121.74(16)
C5 C6 H6 119.1
C7 C6 H6 119.1
C8 C7 C6 120.53(16)
C8 C7 H7 119.7
C6 C7 H7 119.7
O1 C8 C7 119.70(14)
O1 C8 C9 120.47(14)
C7 C8 C9 119.83(15)
N1 C9 C4 123.30(14)
N1 C9 C8 117.39(14)
C4 C9 C8 119.30(15)
N2 C10 C11 122.82(17)
N2 C10 H10 118.6
C11 C10 H10 118.6
C12 C11 C10 126.81(18)
C12 C11 S1 110.52(14)
C10 C11 S1 122.67(13)
C11 C12 C13 113.39(18)
C11 C12 H12 123.3
C13 C12 H12 123.3
C14 C13 C12 112.38(18)
C14 C13 H13 123.8
C12 C13 H13 123.8
C13 C14 S1 111.78(14)
C13 C14 H14 124.1
S1 C14 H14 124.1

loop_
_geom_bond_atom_site_label_1
_geom_bond_atom_site_label_2
_geom_bond_distance
S1 C14 1.7127(18)
S1 C11 1.7289(19)
O1 C8 1.358(2)
O1 H1 0.8400
N1 C1 1.324(2)
N1 C9 1.367(2)
N2 C10 1.276(2)
N2 C5 1.421(2)
C1 C2 1.406(3)
C1 H1A 0.9500
C2 C3 1.361(3)
C2 H2 0.9500
C3 C4 1.416(2)
C3 H3 0.9500
C4 C9 1.421(2)
C4 C5 1.423(2)
C5 C6 1.380(2)
C6 C7 1.406(2)
C6 H6 0.9500
C7 C8 1.372(2)
C7 H7 0.9500
C8 C9 1.424(2)
C10 C11 1.446(2)
C10 H10 0.9500
C11 C12 1.362(3)
C12 C13 1.417(3)
C12 H12 0.9500
C13 C14 1.358(3)
C13 H13 0.9500
C14 H14 0.9500

loop_
_geom_hbond_atom_site_label_D
_geom_hbond_atom_site_label_H
_geom_hbond_atom_site_label_A
_geom_hbond_site_symmetry_A
_geom_hbond_distance_DH
_geom_hbond_distance_HA
_geom_hbond_distance_DA
_geom_hbond_angle_DHA
_geom_hbond_publ_flag
O1 H1 N1 3_555 0.840 2.269 2.927(2) 135.5 y

loop_
_geom_torsion_atom_site_label_1
_geom_torsion_atom_site_label_2
_geom_torsion_atom_site_label_3
_geom_torsion_atom_site_label_4
_geom_torsion
C9 N1 C1 C2 -0.8(3)
N1 C1 C2 C3 0.8(3)
C1 C2 C3 C4 0.1(3)
C2 C3 C4 C9 -0.8(2)
C2 C3 C4 C5 178.12(16)
C10 N2 C5 C6 33.6(2)
C10 N2 C5 C4 -149.15(16)
C3 C4 C5 C6 -179.47(15)
C9 C4 C5 C6 -0.6(2)
C3 C4 C5 N2 3.2(2)
C9 C4 C5 N2 -177.93(14)
N2 C5 C6 C7 177.58(15)
C4 C5 C6 C7 0.4(2)
C5 C6 C7 C8 -0.4(3)
C6 C7 C8 O1 -179.12(15)
C6 C7 C8 C9 0.5(3)
C1 N1 C9 C4 0.0(2)
C1 N1 C9 C8 -178.93(16)
C3 C4 C9 N1 0.8(2)
C5 C4 C9 N1 -178.15(15)
C3 C4 C9 C8 179.70(15)
C5 C4 C9 C8 0.7(2)
O1 C8 C9 N1 -2.1(2)
C7 C8 C9 N1 178.23(15)
O1 C8 C9 C4 178.95(14)
C7 C8 C9 C4 -0.7(2)
C5 N2 C10 C11 -176.40(16)
N2 C10 C11 C12 -177.5(2)
N2 C10 C11 S1 2.4(3)
C14 S1 C11 C12 -0.57(17)
C14 S1 C11 C10 179.52(17)
C10 C11 C12 C13 -179.54(19)
S1 C11 C12 C13 0.6(2)
C11 C12 C13 C14 -0.2(3)
C12 C13 C14 S1 -0.2(2)
C11 S1 C14 C13 0.45(17)

loop_
_cod_related_entry_id
_cod_related_entry_database
_cod_related_entry_code
1 ChemSpider 30655418
